data_4085734
loop_
_publ_author_name
'Zitz, Rainer'
'Gatterer, Karl'
'Reinhold, Crispin R. W.'
'M\"uller, Thomas'
'Baumgartner, Judith'
'Marschner, Christoph'

_publ_section_title
;
 Oligosilanylated Antimony Compounds.
;
_journal_issue 8
_journal_name_full Organometallics
_journal_page_first 1419
_journal_page_last 1430
_journal_paper_doi 10.1021/om501075v
_journal_volume 34
_journal_year 2015
_chemical_formula_sum 'C16 H48 Br Sb Si8'
_chemical_formula_weight 666.92
_chemical_name_systematic
; 
 ? 
;
_space_group_IT_number 15
_symmetry_cell_setting monoclinic
_symmetry_space_group_name_Hall '-C 2yc'
_symmetry_space_group_name_H-M 'C 1 2/c 1'
_atom_sites_solution_hydrogens geom
_atom_sites_solution_primary direct
_atom_sites_solution_secondary difmap
_audit_creation_method SHELXL-97
_cell_angle_alpha 90.00
_cell_angle_beta 95.94(3)
_cell_angle_gamma 90.00
_cell_formula_units_Z 4
_cell_length_a 16.444(3)
_cell_length_b 9.0550(18)
_cell_length_c 22.362(5)
_cell_measurement_reflns_used 4700
_cell_measurement_temperature 100(2)
_cell_measurement_theta_max 4.968
_cell_measurement_theta_min 52.465
_cell_volume 3311.8(12)
_computing_cell_refinement 'Bruker XSCANS'
_computing_data_collection 'Bruker XSCANS'
_computing_data_reduction 'Bruker SHELXTL'
_computing_molecular_graphics 'Bruker SHELXTL'
_computing_publication_material 'Bruker SHELXTL'
_computing_structure_refinement 'SHELXL-97 (Sheldrick, 1997)'
_computing_structure_solution 'SHELXS-97 (Sheldrick, 1990)'
_diffrn_ambient_temperature 100(2)
_diffrn_measured_fraction_theta_full 0.999
_diffrn_measured_fraction_theta_max 0.999
_diffrn_measurement_device_type 'SMART APEX'
_diffrn_measurement_method '\w scans'
_diffrn_radiation_monochromator graphite
_diffrn_radiation_source 'fine-focus sealed tube'
_diffrn_radiation_type MoK\a
_diffrn_radiation_wavelength 0.71073
_diffrn_reflns_av_R_equivalents 0.0444
_diffrn_reflns_av_sigmaI/netI 0.0382
_diffrn_reflns_limit_h_max 20
_diffrn_reflns_limit_h_min -20
_diffrn_reflns_limit_k_max 11
_diffrn_reflns_limit_k_min -11
_diffrn_reflns_limit_l_max 27
_diffrn_reflns_limit_l_min -27
_diffrn_reflns_number 12738
_diffrn_reflns_theta_full 26.36
_diffrn_reflns_theta_max 26.36
_diffrn_reflns_theta_min 1.83
_exptl_absorpt_coefficient_mu 2.333
_exptl_absorpt_correction_T_max 0.8002
_exptl_absorpt_correction_T_min 0.4200
_exptl_absorpt_correction_type multi-scan
_exptl_absorpt_process_details SADABS
_exptl_crystal_colour yellow
_exptl_crystal_density_diffrn 1.338
_exptl_crystal_density_method 'not measured'
_exptl_crystal_description blocks
_exptl_crystal_F_000 1368
_exptl_crystal_size_max 0.45
_exptl_crystal_size_mid 0.10
_exptl_crystal_size_min 0.10
_refine_diff_density_max 1.040
_refine_diff_density_min -0.424
_refine_diff_density_rms 0.111
_refine_ls_extinction_method none
_refine_ls_goodness_of_fit_ref 1.325
_refine_ls_hydrogen_treatment constr
_refine_ls_matrix_type full
_refine_ls_number_parameters 135
_refine_ls_number_reflns 3376
_refine_ls_number_restraints 0
_refine_ls_restrained_S_all 1.325
_refine_ls_R_factor_all 0.0673
_refine_ls_R_factor_gt 0.0607
_refine_ls_shift/su_max 0.000
_refine_ls_shift/su_mean 0.000
_refine_ls_structure_factor_coef Fsqd
_refine_ls_weighting_details 'calc w=1/[\s^2^(Fo^2^)+(0.0345P)^2^+17.2890P] where P=(Fo^2^+2Fc^2^)/3'
_refine_ls_weighting_scheme calc
_refine_ls_wR_factor_gt 0.1212
_refine_ls_wR_factor_ref 0.1233
_reflns_number_gt 3099
_reflns_number_total 3376
_reflns_threshold_expression >2sigma(I)
_cod_data_source_file om501075v_si_002.cif
_cod_data_source_block 4_941j
_cod_depositor_comments
;Adding full bibliography for 4085733--4085739.cif.

 Adding full bibliography for 4085733--4085739.cif.
;
_cod_original_cell_volume 3311.8(11)
_cod_original_sg_symbol_H-M C2/c
_cod_database_code 4085734

loop_
_symmetry_equiv_pos_as_xyz
'x, y, z'
'-x, y, -z+1/2'
'x+1/2, y+1/2, z'
'-x+1/2, y+1/2, -z+1/2'
'-x, -y, -z'
'x, -y, z-1/2'
'-x+1/2, -y+1/2, -z'
'x+1/2, -y+1/2, z-1/2'

loop_
_atom_site_label
_atom_site_type_symbol
_atom_site_fract_x
_atom_site_fract_y
_atom_site_fract_z
_atom_site_U_iso_or_equiv
_atom_site_adp_type
_atom_site_occupancy
_atom_site_symmetry_multiplicity
_atom_site_calc_flag
_atom_site_refinement_flags
Sb1 Sb 0.01535(5) 0.05900(6) 0.25204(10) 0.0170(3) Uani 0.50 1 d P
Si1 Si -0.00126(8) 0.24408(13) 0.16169(5) 0.0178(3) Uani 1 1 d .
Si2 Si 0.02029(8) 0.48349(14) 0.20116(6) 0.0211(3) Uani 1 1 d .
Si3 Si -0.13185(8) 0.22086(15) 0.10852(6) 0.0252(3) Uani 1 1 d .
Si4 Si 0.10175(8) 0.16780(15) 0.10309(6) 0.0234(3) Uani 1 1 d .
Br1 Br 0.12786(6) -0.05308(11) 0.25399(4) 0.0297(2) Uani 0.50 1 d P
C1 C -0.0399(4) 0.6250(6) 0.1532(2) 0.0354(13) Uani 1 1 d .
H1A H -0.0282 0.7238 0.1698 0.053 Uiso 1 1 calc R
H1B H -0.0985 0.6042 0.1527 0.053 Uiso 1 1 calc R
H1C H -0.0243 0.6206 0.1121 0.053 Uiso 1 1 calc R
C2 C 0.1311(3) 0.5357(6) 0.2038(3) 0.0371(13) Uani 1 1 d .
H2A H 0.1470 0.5405 0.1628 0.056 Uiso 1 1 calc R
H2B H 0.1645 0.4615 0.2269 0.056 Uiso 1 1 calc R
H2C H 0.1396 0.6324 0.2231 0.056 Uiso 1 1 calc R
C3 C -0.2094(3) 0.2833(6) 0.1582(3) 0.0404(14) Uani 1 1 d .
H3A H -0.2001 0.3876 0.1686 0.061 Uiso 1 1 calc R
H3B H -0.2046 0.2239 0.1950 0.061 Uiso 1 1 calc R
H3C H -0.2643 0.2714 0.1372 0.061 Uiso 1 1 calc R
C4 C -0.1396(4) 0.3409(7) 0.0401(3) 0.0431(15) Uani 1 1 d .
H4A H -0.1949 0.3340 0.0193 0.065 Uiso 1 1 calc R
H4B H -0.0999 0.3081 0.0131 0.065 Uiso 1 1 calc R
H4C H -0.1281 0.4436 0.0520 0.065 Uiso 1 1 calc R
C5 C -0.1538(3) 0.0254(6) 0.0850(2) 0.0347(13) Uani 1 1 d .
H5A H -0.1501 -0.0383 0.1206 0.052 Uiso 1 1 calc R
H5B H -0.1139 -0.0070 0.0581 0.052 Uiso 1 1 calc R
H5C H -0.2090 0.0190 0.0639 0.052 Uiso 1 1 calc R
C6 C 0.0977(5) 0.2875(7) 0.0346(3) 0.0507(17) Uani 1 1 d .
H6A H 0.0988 0.3916 0.0467 0.076 Uiso 1 1 calc R
H6B H 0.0472 0.2674 0.0086 0.076 Uiso 1 1 calc R
H6C H 0.1449 0.2662 0.0127 0.076 Uiso 1 1 calc R
C7 C 0.2062(3) 0.1852(7) 0.1441(3) 0.0446(15) Uani 1 1 d .
H7A H 0.2468 0.1477 0.1188 0.067 Uiso 1 1 calc R
H7B H 0.2091 0.1277 0.1814 0.067 Uiso 1 1 calc R
H7C H 0.2176 0.2892 0.1537 0.067 Uiso 1 1 calc R
C8 C 0.0848(3) -0.0296(5) 0.0797(2) 0.0308(12) Uani 1 1 d .
H8A H 0.0325 -0.0384 0.0547 0.046 Uiso 1 1 calc R
H8B H 0.0839 -0.0917 0.1156 0.046 Uiso 1 1 calc R
H8C H 0.1292 -0.0619 0.0567 0.046 Uiso 1 1 calc R

loop_
_atom_site_aniso_label
_atom_site_aniso_U_11
_atom_site_aniso_U_22
_atom_site_aniso_U_33
_atom_site_aniso_U_23
_atom_site_aniso_U_13
_atom_site_aniso_U_12
Sb1 0.0234(9) 0.0131(2) 0.0141(4) 0.0000(3) 0.0001(8) 0.0028(2)
Si1 0.0205(6) 0.0154(6) 0.0174(6) 0.0007(5) 0.0014(5) -0.0008(5)
Si2 0.0264(7) 0.0141(6) 0.0233(7) 0.0006(5) 0.0051(5) -0.0015(5)
Si3 0.0253(7) 0.0216(7) 0.0273(7) 0.0075(6) -0.0039(5) -0.0043(5)
Si4 0.0296(7) 0.0202(7) 0.0217(6) -0.0004(5) 0.0086(5) 0.0001(6)
Br1 0.0362(6) 0.0264(5) 0.0266(5) 0.0002(4) 0.0041(4) 0.0091(4)
C1 0.051(3) 0.020(3) 0.036(3) 0.008(2) 0.010(3) 0.003(2)
C2 0.038(3) 0.037(3) 0.038(3) -0.008(2) 0.012(2) -0.013(3)
C3 0.024(3) 0.032(3) 0.065(4) 0.010(3) 0.006(3) 0.002(2)
C4 0.050(4) 0.035(3) 0.038(3) 0.016(3) -0.022(3) -0.015(3)
C5 0.039(3) 0.028(3) 0.036(3) 0.002(2) -0.006(2) -0.010(2)
C6 0.087(5) 0.037(3) 0.033(3) 0.005(3) 0.031(3) 0.000(3)
C7 0.028(3) 0.039(3) 0.069(4) -0.016(3) 0.013(3) 0.004(3)
C8 0.045(3) 0.025(3) 0.022(2) -0.003(2) 0.004(2) 0.001(2)

loop_
_atom_type_symbol
_atom_type_description
_atom_type_scat_dispersion_real
_atom_type_scat_dispersion_imag
_atom_type_scat_source
C C 0.0033 0.0016 'International Tables Vol C Tables 4.2.6.8 and 6.1.1.4'
H H 0.0000 0.0000 'International Tables Vol C Tables 4.2.6.8 and 6.1.1.4'
Si Si 0.0817 0.0704 'International Tables Vol C Tables 4.2.6.8 and 6.1.1.4'
Br Br -0.2901 2.4595 'International Tables Vol C Tables 4.2.6.8 and 6.1.1.4'
Sb Sb -0.5866 1.5461 'International Tables Vol C Tables 4.2.6.8 and 6.1.1.4'

loop_
_geom_angle_atom_site_label_1
_geom_angle_atom_site_label_2
_geom_angle_atom_site_label_3
_geom_angle
_geom_angle_site_symmetry_1
_geom_angle_site_symmetry_3
Sb1 Sb1 Br1 149.93(17) 2 .
Sb1 Sb1 Br1 24.40(14) 2 2
Br1 Sb1 Br1 127.76(6) . 2
Sb1 Sb1 Si1 88.3(4) 2 2
Br1 Sb1 Si1 116.32(8) . 2
Br1 Sb1 Si1 98.26(7) 2 2
Sb1 Sb1 Si1 80.6(4) 2 .
Br1 Sb1 Si1 110.22(9) . .
Br1 Sb1 Si1 101.05(6) 2 .
Si1 Sb1 Si1 98.67(6) 2 .
Si4 Si1 Si2 112.99(7) . .
Si4 Si1 Si3 111.38(7) . .
Si2 Si1 Si3 111.46(7) . .
Si4 Si1 Sb1 110.56(7) . 2
Si2 Si1 Sb1 109.82(7) . 2
Si3 Si1 Sb1 99.89(6) . 2
Si4 Si1 Sb1 102.62(6) . .
Si2 Si1 Sb1 107.50(7) . .
Si3 Si1 Sb1 110.47(6) . .
Sb1 Si1 Sb1 11.09(4) 2 .
C2 Si2 C1 107.3(3) . .
C2 Si2 Si2 109.81(19) . 2
C1 Si2 Si2 110.25(18) . 2
C2 Si2 Si1 110.60(19) . .
C1 Si2 Si1 111.28(19) . .
Si2 Si2 Si1 107.60(5) 2 .
C3 Si3 C4 108.6(3) . .
C3 Si3 C5 109.3(3) . .
C4 Si3 C5 108.9(3) . .
C3 Si3 Si1 108.4(2) . .
C4 Si3 Si1 110.06(19) . .
C5 Si3 Si1 111.48(18) . .
C7 Si4 C6 107.8(3) . .
C7 Si4 C8 108.6(3) . .
C6 Si4 C8 109.4(3) . .
C7 Si4 Si1 112.37(19) . .
C6 Si4 Si1 108.6(2) . .
C8 Si4 Si1 109.91(18) . .
Sb1 Br1 Sb1 5.67(3) . 2

loop_
_geom_bond_atom_site_label_1
_geom_bond_atom_site_label_2
_geom_bond_distance
_geom_bond_site_symmetry_2
Sb1 Sb1 0.5035(17) 2
Sb1 Br1 2.1066(14) .
Sb1 Br1 2.5549(14) 2
Sb1 Si1 2.584(2) 2
Sb1 Si1 2.618(2) .
Si1 Si4 2.3500(19) .
Si1 Si2 2.3537(18) .
Si1 Si3 2.3538(19) .
Si1 Sb1 2.584(2) 2
Si2 C2 1.877(5) .
Si2 C1 1.885(5) .
Si2 Si2 2.349(3) 2
Si3 C3 1.864(6) .
Si3 C4 1.871(5) .
Si3 C5 1.871(5) .
Si4 C7 1.869(6) .
Si4 C6 1.872(6) .
Si4 C8 1.875(5) .
Br1 Sb1 2.5549(14) 2

loop_
_geom_torsion_atom_site_label_1
_geom_torsion_atom_site_label_2
_geom_torsion_atom_site_label_3
_geom_torsion_atom_site_label_4
_geom_torsion
_geom_torsion_site_symmetry_1
_geom_torsion_site_symmetry_4
Sb1 Sb1 Si1 Si4 -136.7(3) 2 .
Br1 Sb1 Si1 Si4 14.19(8) . .
Br1 Sb1 Si1 Si4 -123.28(7) 2 .
Si1 Sb1 Si1 Si4 136.47(7) 2 .
Sb1 Sb1 Si1 Si2 103.9(3) 2 .
Br1 Sb1 Si1 Si2 -105.17(8) . .
Br1 Sb1 Si1 Si2 117.37(7) 2 .
Si1 Sb1 Si1 Si2 17.12(5) 2 .
Sb1 Sb1 Si1 Si3 -17.9(4) 2 .
Br1 Sb1 Si1 Si3 133.02(7) . .
Br1 Sb1 Si1 Si3 -4.44(9) 2 .
Si1 Sb1 Si1 Si3 -104.69(7) 2 .
Br1 Sb1 Si1 Sb1 150.9(4) . 2
Br1 Sb1 Si1 Sb1 13.5(3) 2 2
Si1 Sb1 Si1 Sb1 -86.8(4) 2 2
Si4 Si1 Si2 C2 -22.0(2) . .
Si3 Si1 Si2 C2 -148.3(2) . .
Sb1 Si1 Si2 C2 101.9(2) 2 .
Sb1 Si1 Si2 C2 90.5(2) . .
Si4 Si1 Si2 C1 97.2(2) . .
Si3 Si1 Si2 C1 -29.1(2) . .
Sb1 Si1 Si2 C1 -138.89(19) 2 .
Sb1 Si1 Si2 C1 -150.33(19) . .
Si4 Si1 Si2 Si2 -141.94(9) . 2
Si3 Si1 Si2 Si2 91.75(10) . 2
Sb1 Si1 Si2 Si2 -18.00(10) 2 2
Sb1 Si1 Si2 Si2 -29.44(10) . 2
Si4 Si1 Si3 C3 179.94(19) . .
Si2 Si1 Si3 C3 -52.9(2) . .
Sb1 Si1 Si3 C3 63.1(2) 2 .
Sb1 Si1 Si3 C3 66.6(2) . .
Si4 Si1 Si3 C4 -61.4(2) . .
Si2 Si1 Si3 C4 65.7(2) . .
Sb1 Si1 Si3 C4 -178.3(2) 2 .
Sb1 Si1 Si3 C4 -174.8(2) . .
Si4 Si1 Si3 C5 59.5(2) . .
Si2 Si1 Si3 C5 -173.3(2) . .
Sb1 Si1 Si3 C5 -57.3(2) 2 .
Sb1 Si1 Si3 C5 -53.8(2) . .
Si2 Si1 Si4 C7 53.6(2) . .
Si3 Si1 Si4 C7 179.9(2) . .
Sb1 Si1 Si4 C7 -70.0(2) 2 .
Sb1 Si1 Si4 C7 -61.9(2) . .
Si2 Si1 Si4 C6 -65.6(2) . .
Si3 Si1 Si4 C6 60.7(2) . .
Sb1 Si1 Si4 C6 170.8(2) 2 .
Sb1 Si1 Si4 C6 178.9(2) . .
Si2 Si1 Si4 C8 174.70(18) . .
Si3 Si1 Si4 C8 -58.95(19) . .
Sb1 Si1 Si4 C8 51.16(19) 2 .
Sb1 Si1 Si4 C8 59.25(19) . .
Br1 Sb1 Br1 Sb1 16.0(10) 2 2
Si1 Sb1 Br1 Sb1 141.9(12) 2 2
Si1 Sb1 Br1 Sb1 -106.9(12) . 2
